data_4036300
loop_
_publ_author_name
'Seo, Yeon Ji'
'Kim, Jin-ah'
'Lee, Hyeon-Kyu'

_publ_section_title
;
 Stereoselective Synthesis of 4-Substituted Cyclic
 Sulfamidate-5-Phosphonates by Using Rh-Catalyzed, Asymmetric Transfer
 Hydrogenation with Accompanying Dynamic Kinetic Resolution.
;
_journal_issue 17
_journal_name_full 'The Journal of organic chemistry'
_journal_page_first 8887
_journal_page_last 8902
_journal_paper_doi 10.1021/acs.joc.5b01434
_journal_volume 80
_journal_year 2015
_chemical_formula_sum 'C12 H18 N O6 P S'
_chemical_formula_weight 335.30
_space_group_IT_number 4
_space_group_name_Hall 'P 2yb'
_space_group_name_H-M_alt 'P 1 21 1'
_symmetry_cell_setting monoclinic
_symmetry_space_group_name_H-M 'P 1 21 1'
_atom_sites_solution_hydrogens geom
_atom_sites_solution_primary direct
_atom_sites_solution_secondary difmap
_audit_creation_method SHELXL-97
_cell_angle_alpha 90.00
_cell_angle_beta 100.495(2)
_cell_angle_gamma 90.00
_cell_formula_units_Z 4
_cell_length_a 9.5293(4)
_cell_length_b 15.7276(6)
_cell_length_c 10.3868(4)
_cell_measurement_reflns_used 9924
_cell_measurement_temperature 100(1)
_cell_measurement_theta_max 26.93
_cell_measurement_theta_min 2.38
_cell_volume 1530.66(11)
_computing_cell_refinement 'Bruker SAINT'
_computing_data_collection 'Bruker APEX2'
_computing_data_reduction 'Bruker SAINT'
_computing_molecular_graphics 'Bruker SHELXTL'
_computing_publication_material 'Bruker SHELXTL'
_computing_structure_refinement 'SHELXL-97 (Sheldrick, 2008)'
_computing_structure_solution 'SHELXS-97 (Sheldrick, 2008)'
_diffrn_ambient_temperature 100(1)
_diffrn_measured_fraction_theta_full 0.996
_diffrn_measured_fraction_theta_max 0.996
_diffrn_measurement_device_type 'Bruker APEX-II CCD'
_diffrn_measurement_method '\f and \w scans'
_diffrn_radiation_monochromator graphite
_diffrn_radiation_source 'fine-focus sealed tube'
_diffrn_radiation_type MoK\a
_diffrn_radiation_wavelength 0.71073
_diffrn_reflns_av_R_equivalents 0.0417
_diffrn_reflns_av_sigmaI/netI 0.0406
_diffrn_reflns_limit_h_max 12
_diffrn_reflns_limit_h_min -12
_diffrn_reflns_limit_k_max 20
_diffrn_reflns_limit_k_min -20
_diffrn_reflns_limit_l_max 13
_diffrn_reflns_limit_l_min -13
_diffrn_reflns_number 42406
_diffrn_reflns_theta_full 28.37
_diffrn_reflns_theta_max 28.37
_diffrn_reflns_theta_min 1.99
_exptl_absorpt_coefficient_mu 0.341
_exptl_absorpt_correction_T_max 0.9898
_exptl_absorpt_correction_T_min 0.9411
_exptl_absorpt_correction_type multi-scan
_exptl_absorpt_process_details 'Bruker SADABS'
_exptl_crystal_colour silver
_exptl_crystal_density_diffrn 1.455
_exptl_crystal_density_meas ?
_exptl_crystal_density_method 'not measured'
_exptl_crystal_description Block
_exptl_crystal_F_000 704
_exptl_crystal_size_max 0.18
_exptl_crystal_size_mid 0.14
_exptl_crystal_size_min 0.03
_refine_diff_density_max 0.446
_refine_diff_density_min -0.525
_refine_diff_density_rms 0.060
_refine_ls_abs_structure_details 'Flack H D (1983), Acta Cryst. A39, 876-881'
_refine_ls_abs_structure_Flack 0.06(5)
_refine_ls_extinction_method none
_refine_ls_goodness_of_fit_ref 1.067
_refine_ls_hydrogen_treatment refxyz
_refine_ls_matrix_type full
_refine_ls_number_parameters 379
_refine_ls_number_reflns 7608
_refine_ls_number_restraints 1
_refine_ls_restrained_S_all 1.067
_refine_ls_R_factor_all 0.0473
_refine_ls_R_factor_gt 0.0392
_refine_ls_shift/su_max 0.000
_refine_ls_shift/su_mean 0.000
_refine_ls_structure_factor_coef Fsqd
_refine_ls_weighting_details 'calc w=1/[\s^2^(Fo^2^)+(0.0522P)^2^+0.2922P] where P=(Fo^2^+2Fc^2^)/3'
_refine_ls_weighting_scheme calc
_refine_ls_wR_factor_gt 0.0927
_refine_ls_wR_factor_ref 0.0975
_reflns_number_gt 6767
_reflns_number_total 7608
_reflns_threshold_expression >2sigma(I)
_cod_data_source_file jo5b01434_si_003.cif
_cod_data_source_block 20130729lt_0m
_cod_depositor_comments
;
The following automatic conversions were performed:

data item '_symmetry_cell_setting' value 'Monoclinic' was changed to
'monoclinic' in accordance with the
/home/saulius/struct/COD-crude-data/automatic-downloads/DataCite-retrospective/ACS/depositions/lib/dictionaries/cif_core.dic
dictionary named 'cif_core.dic' version 2.4.2 last updated on
2011-04-26.

data item '_exptl_crystal_density_meas' value 'none' was changed to
'?' -- the value is perceived as not measured.

Automatic conversion script
Id: cif_fix_values 6909 2019-04-08 15:41:33Z antanas 
;
_cod_original_cell_volume 1530.7(1)
_cod_original_sg_symbol_H-M P2(1)
_cod_database_code 4036300

loop_
_symmetry_equiv_pos_as_xyz
'x, y, z'
'-x, y+1/2, -z'

loop_
_atom_site_label
_atom_site_type_symbol
_atom_site_fract_x
_atom_site_fract_y
_atom_site_fract_z
_atom_site_U_iso_or_equiv
_atom_site_adp_type
_atom_site_occupancy
_atom_site_symmetry_multiplicity
_atom_site_calc_flag
_atom_site_refinement_flags
P1 P 0.48034(7) 0.14461(3) 0.10893(6) 0.01838(13) Uani 1 1 d .
S1 S 0.45642(7) -0.00158(4) -0.16774(6) 0.02496(14) Uani 1 1 d .
O1 O 0.4425(2) 0.06286(14) -0.26520(19) 0.0357(5) Uani 1 1 d .
O2 O 0.4096(2) -0.08502(13) -0.2068(2) 0.0376(5) Uani 1 1 d .
O3 O 0.3697(2) 0.02606(11) -0.05537(18) 0.0261(4) Uani 1 1 d .
O4 O 0.3239(2) 0.17566(11) 0.10076(18) 0.0293(4) Uani 1 1 d .
O5 O 0.54373(19) 0.14278(11) 0.25873(16) 0.0243(4) Uani 1 1 d .
O6 O 0.56288(19) 0.19167(10) 0.02624(16) 0.0220(4) Uani 1 1 d .
N1 N 0.6150(2) -0.00248(13) -0.07981(19) 0.0211(4) Uani 1 1 d .
H1B H 0.6955 0.0040 -0.1088 0.025 Uiso 1 1 calc R
C1 C 1.0880(3) 0.02823(16) 0.2340(3) 0.0272(6) Uani 1 1 d .
H1C H 1.0788 0.0590 0.1542 0.033 Uiso 1 1 calc R
C2 C 1.2024(3) 0.04383(18) 0.3336(3) 0.0316(6) Uani 1 1 d .
H2B H 1.2718 0.0849 0.3214 0.038 Uiso 1 1 calc R
C3 C 1.2168(3) 0.0002(2) 0.4512(3) 0.0354(7) Uani 1 1 d .
H3A H 1.2958 0.0109 0.5194 0.042 Uiso 1 1 calc R
C4 C 1.1148(3) -0.05920(18) 0.4679(3) 0.0323(6) Uani 1 1 d .
H4A H 1.1234 -0.0891 0.5484 0.039 Uiso 1 1 calc R
C5 C 1.0011(3) -0.07544(17) 0.3693(3) 0.0270(6) Uani 1 1 d .
H5A H 0.9318 -0.1165 0.3822 0.032 Uiso 1 1 calc R
C6 C 0.9864(3) -0.03209(16) 0.2499(3) 0.0236(5) Uani 1 1 d .
C7 C 0.8595(3) -0.05053(18) 0.1424(3) 0.0302(6) Uani 1 1 d .
H7A H 0.8301 -0.1106 0.1484 0.036 Uiso 1 1 calc R
H7B H 0.8874 -0.0422 0.0560 0.036 Uiso 1 1 calc R
C8 C 0.7334(3) 0.00800(15) 0.1535(2) 0.0217(5) Uani 1 1 d .
H8A H 0.7134 0.0049 0.2436 0.026 Uiso 1 1 calc R
H8B H 0.7594 0.0674 0.1370 0.026 Uiso 1 1 calc R
C9 C 0.6005(3) -0.01616(14) 0.0575(2) 0.0197(5) Uani 1 1 d .
H9A H 0.5834 -0.0782 0.0688 0.024 Uiso 1 1 calc R
C10 C 0.4627(3) 0.03153(15) 0.0727(2) 0.0203(5) Uani 1 1 d .
H10A H 0.4166 0.0025 0.1399 0.024 Uiso 1 1 calc R
C11 C 0.2629(4) 0.2444(2) 0.0196(3) 0.0529(10) Uani 1 1 d .
H11A H 0.1635 0.2526 0.0298 0.079 Uiso 1 1 calc R
H11B H 0.2659 0.2313 -0.0721 0.079 Uiso 1 1 calc R
H11C H 0.3172 0.2965 0.0454 0.079 Uiso 1 1 calc R
C12 C 0.5503(4) 0.22217(18) 0.3329(3) 0.0330(6) Uani 1 1 d .
H12A H 0.5922 0.2112 0.4248 0.050 Uiso 1 1 calc R
H12B H 0.4537 0.2450 0.3274 0.050 Uiso 1 1 calc R
H12C H 0.6093 0.2634 0.2963 0.050 Uiso 1 1 calc R
S11 S 0.49544(6) 0.31112(4) -0.29134(6) 0.02006(13) Uani 1 1 d .
P11 P 0.82725(7) 0.16058(4) -0.28586(6) 0.01853(13) Uani 1 1 d .
O11 O 0.4874(2) 0.39052(12) -0.35822(19) 0.0308(4) Uani 1 1 d .
O12 O 0.3667(2) 0.26829(12) -0.28188(18) 0.0278(4) Uani 1 1 d .
O13 O 0.59265(19) 0.24841(12) -0.35874(16) 0.0261(4) Uani 1 1 d .
O14 O 0.7842(2) 0.11858(11) -0.42456(16) 0.0244(4) Uani 1 1 d .
O15 O 0.98624(19) 0.18773(11) -0.27984(17) 0.0224(4) Uani 1 1 d .
O16 O 0.79761(19) 0.10899(11) -0.17702(16) 0.0230(4) Uani 1 1 d .
N11 N 0.6016(2) 0.31966(12) -0.15083(18) 0.0181(4) Uani 1 1 d .
H11E H 0.5771 0.3219 -0.0732 0.022 Uiso 1 1 calc R
C21 C 0.9077(3) 0.25935(17) 0.2422(3) 0.0266(5) Uani 1 1 d .
H21A H 0.8192 0.2329 0.2074 0.032 Uiso 1 1 calc R
C22 C 0.9906(3) 0.22732(18) 0.3565(3) 0.0298(6) Uani 1 1 d .
H22A H 0.9584 0.1796 0.3991 0.036 Uiso 1 1 calc R
C23 C 1.1189(3) 0.26491(17) 0.4072(3) 0.0314(6) Uani 1 1 d .
H23A H 1.1759 0.2433 0.4850 0.038 Uiso 1 1 calc R
C24 C 1.1646(3) 0.33400(18) 0.3448(3) 0.0314(6) Uani 1 1 d .
H24A H 1.2538 0.3596 0.3793 0.038 Uiso 1 1 calc R
C25 C 1.0810(3) 0.36670(16) 0.2314(3) 0.0248(5) Uani 1 1 d .
H25A H 1.1127 0.4152 0.1902 0.030 Uiso 1 1 calc R
C26 C 0.9519(3) 0.32900(15) 0.1784(2) 0.0203(5) Uani 1 1 d .
C27 C 0.8598(3) 0.36105(16) 0.0535(2) 0.0223(5) Uani 1 1 d .
H27A H 0.8968 0.4167 0.0300 0.027 Uiso 1 1 calc R
H27B H 0.7612 0.3697 0.0686 0.027 Uiso 1 1 calc R
C28 C 0.8573(3) 0.29895(15) -0.0608(2) 0.0214(5) Uani 1 1 d .
H28A H 0.9529 0.2976 -0.0853 0.026 Uiso 1 1 calc R
H28B H 0.8361 0.2411 -0.0320 0.026 Uiso 1 1 calc R
C29 C 0.7475(3) 0.32296(14) -0.1797(2) 0.0184(5) Uani 1 1 d .
H29A H 0.7669 0.3828 -0.2041 0.022 Uiso 1 1 calc R
C30 C 0.7432(3) 0.26534(15) -0.3049(2) 0.0194(5) Uani 1 1 d .
H30A H 0.7852 0.2981 -0.3711 0.023 Uiso 1 1 calc R
C31 C 0.6886(4) 0.04677(18) -0.4512(3) 0.0394(8) Uani 1 1 d .
H31A H 0.6770 0.0316 -0.5441 0.059 Uiso 1 1 calc R
H31B H 0.5956 0.0617 -0.4301 0.059 Uiso 1 1 calc R
H31C H 0.7286 -0.0017 -0.3976 0.059 Uiso 1 1 calc R
C32 C 1.0950(3) 0.12299(19) -0.2747(4) 0.0412(8) Uani 1 1 d .
H32A H 1.1882 0.1501 -0.2713 0.062 Uiso 1 1 calc R
H32B H 1.0734 0.0871 -0.3529 0.062 Uiso 1 1 calc R
H32C H 1.0972 0.0879 -0.1964 0.062 Uiso 1 1 calc R

loop_
_atom_site_aniso_label
_atom_site_aniso_U_11
_atom_site_aniso_U_22
_atom_site_aniso_U_33
_atom_site_aniso_U_23
_atom_site_aniso_U_13
_atom_site_aniso_U_12
P1 0.0200(3) 0.0157(3) 0.0197(3) 0.0012(2) 0.0042(2) 0.0018(2)
S1 0.0237(3) 0.0258(3) 0.0250(3) -0.0031(2) 0.0035(2) -0.0061(3)
O1 0.0285(12) 0.0462(12) 0.0298(10) 0.0105(9) -0.0017(9) -0.0038(9)
O2 0.0386(13) 0.0327(11) 0.0433(12) -0.0184(9) 0.0121(10) -0.0145(9)
O3 0.0209(10) 0.0280(9) 0.0281(9) -0.0065(7) 0.0009(8) -0.0003(7)
O4 0.0247(10) 0.0271(10) 0.0369(10) 0.0065(8) 0.0082(8) 0.0079(7)
O5 0.0334(10) 0.0205(8) 0.0190(8) 0.0005(7) 0.0044(7) 0.0047(7)
O6 0.0249(10) 0.0196(8) 0.0229(8) 0.0018(7) 0.0080(7) -0.0015(7)
N1 0.0185(10) 0.0217(10) 0.0242(10) -0.0004(8) 0.0069(8) -0.0013(8)
C1 0.0293(16) 0.0231(12) 0.0312(14) -0.0012(10) 0.0109(12) 0.0027(11)
C2 0.0255(15) 0.0290(14) 0.0419(16) -0.0094(12) 0.0106(13) -0.0036(11)
C3 0.0273(16) 0.0455(17) 0.0307(14) -0.0170(13) -0.0016(12) 0.0045(14)
C4 0.0380(17) 0.0329(15) 0.0263(13) 0.0005(11) 0.0066(12) 0.0122(12)
C5 0.0276(15) 0.0247(12) 0.0306(13) -0.0012(10) 0.0100(11) 0.0020(11)
C6 0.0254(14) 0.0208(12) 0.0250(12) -0.0027(9) 0.0053(10) 0.0062(10)
C7 0.0246(15) 0.0331(15) 0.0318(14) -0.0087(12) 0.0025(12) 0.0056(11)
C8 0.0224(13) 0.0199(11) 0.0229(11) 0.0008(9) 0.0046(10) 0.0023(9)
C9 0.0233(13) 0.0145(11) 0.0227(11) 0.0022(9) 0.0077(9) 0.0001(9)
C10 0.0213(13) 0.0172(11) 0.0230(12) 0.0002(9) 0.0054(10) -0.0015(9)
C11 0.051(2) 0.068(2) 0.0418(18) 0.0214(17) 0.0139(16) 0.0418(19)
C12 0.0435(18) 0.0294(14) 0.0255(13) -0.0065(11) 0.0045(12) 0.0061(12)
S11 0.0187(3) 0.0209(3) 0.0199(3) 0.0020(2) 0.0019(2) 0.0026(2)
P11 0.0191(3) 0.0169(3) 0.0205(3) -0.0001(2) 0.0061(2) -0.0001(2)
O11 0.0294(11) 0.0279(10) 0.0334(10) 0.0121(8) 0.0011(8) 0.0043(8)
O12 0.0214(10) 0.0327(10) 0.0289(9) 0.0007(8) 0.0032(8) -0.0053(8)
O13 0.0209(10) 0.0337(10) 0.0222(9) -0.0075(7) 0.0001(7) 0.0052(8)
O14 0.0297(11) 0.0229(9) 0.0219(8) -0.0037(7) 0.0080(8) -0.0047(7)
O15 0.0189(9) 0.0180(8) 0.0318(9) -0.0018(7) 0.0086(7) 0.0003(6)
O16 0.0248(10) 0.0207(8) 0.0243(8) 0.0015(7) 0.0066(7) -0.0029(7)
N11 0.0183(10) 0.0201(9) 0.0167(9) 0.0002(8) 0.0050(8) 0.0029(8)
C21 0.0238(14) 0.0259(13) 0.0304(13) -0.0019(10) 0.0058(11) -0.0006(11)
C22 0.0319(16) 0.0290(13) 0.0286(13) 0.0017(11) 0.0057(12) 0.0002(11)
C23 0.0356(16) 0.0275(13) 0.0275(13) -0.0025(11) -0.0035(12) 0.0088(12)
C24 0.0265(15) 0.0319(15) 0.0330(14) -0.0068(11) -0.0021(12) -0.0039(11)
C25 0.0234(14) 0.0220(12) 0.0283(13) -0.0037(10) 0.0023(11) -0.0035(10)
C26 0.0187(13) 0.0197(11) 0.0226(11) -0.0049(9) 0.0039(9) 0.0007(9)
C27 0.0211(13) 0.0215(12) 0.0225(11) -0.0029(9) -0.0006(10) 0.0012(9)
C28 0.0200(13) 0.0211(12) 0.0222(11) -0.0018(9) 0.0013(10) 0.0034(10)
C29 0.0181(12) 0.0145(10) 0.0232(11) -0.0008(9) 0.0050(9) -0.0005(9)
C30 0.0184(12) 0.0208(11) 0.0194(11) -0.0002(9) 0.0047(9) -0.0005(9)
C31 0.059(2) 0.0262(14) 0.0302(14) -0.0027(11) 0.0007(14) -0.0135(13)
C32 0.0218(15) 0.0322(15) 0.070(2) -0.0021(15) 0.0106(15) 0.0091(12)

loop_
_atom_type_symbol
_atom_type_description
_atom_type_scat_dispersion_real
_atom_type_scat_dispersion_imag
_atom_type_scat_source
C C 0.0033 0.0016 'International Tables Vol C Tables 4.2.6.8 and 6.1.1.4'
H H 0.0000 0.0000 'International Tables Vol C Tables 4.2.6.8 and 6.1.1.4'
N N 0.0061 0.0033 'International Tables Vol C Tables 4.2.6.8 and 6.1.1.4'
O O 0.0106 0.0060 'International Tables Vol C Tables 4.2.6.8 and 6.1.1.4'
P P 0.1023 0.0942 'International Tables Vol C Tables 4.2.6.8 and 6.1.1.4'
S S 0.1246 0.1234 'International Tables Vol C Tables 4.2.6.8 and 6.1.1.4'

loop_
_geom_angle_atom_site_label_1
_geom_angle_atom_site_label_2
_geom_angle_atom_site_label_3
_geom_angle
O6 P1 O4 114.85(10)
O6 P1 O5 116.16(10)
O4 P1 O5 104.63(10)
O6 P1 C10 114.30(11)
O4 P1 C10 104.12(11)
O5 P1 C10 101.10(10)
O2 S1 O1 118.13(13)
O2 S1 O3 106.30(11)
O1 S1 O3 109.30(12)
O2 S1 N1 111.43(12)
O1 S1 N1 111.40(12)
O3 S1 N1 98.24(10)
C10 O3 S1 111.74(15)
C11 O4 P1 123.6(2)
C12 O5 P1 118.71(16)
C9 N1 S1 107.76(16)
C9 N1 H1B 126.1
S1 N1 H1B 126.1
C2 C1 C6 120.3(3)
C2 C1 H1C 119.8
C6 C1 H1C 119.8
C1 C2 C3 120.7(3)
C1 C2 H2B 119.7
C3 C2 H2B 119.7
C4 C3 C2 119.1(3)
C4 C3 H3A 120.5
C2 C3 H3A 120.5
C5 C4 C3 120.7(3)
C5 C4 H4A 119.7
C3 C4 H4A 119.7
C4 C5 C6 120.6(3)
C4 C5 H5A 119.7
C6 C5 H5A 119.7
C1 C6 C5 118.6(3)
C1 C6 C7 121.6(2)
C5 C6 C7 119.8(3)
C6 C7 C8 111.1(2)
C6 C7 H7A 109.4
C8 C7 H7A 109.4
C6 C7 H7B 109.4
C8 C7 H7B 109.4
H7A C7 H7B 108.0
C9 C8 C7 111.9(2)
C9 C8 H8A 109.2
C7 C8 H8A 109.2
C9 C8 H8B 109.2
C7 C8 H8B 109.2
H8A C8 H8B 107.9
N1 C9 C8 112.8(2)
N1 C9 C10 105.04(19)
C8 C9 C10 115.86(19)
N1 C9 H9A 107.6
C8 C9 H9A 107.6
C10 C9 H9A 107.6
O3 C10 C9 105.32(19)
O3 C10 P1 105.31(15)
C9 C10 P1 116.57(17)
O3 C10 H10A 109.8
C9 C10 H10A 109.8
P1 C10 H10A 109.8
O4 C11 H11A 109.5
O4 C11 H11B 109.5
H11A C11 H11B 109.5
O4 C11 H11C 109.5
H11A C11 H11C 109.5
H11B C11 H11C 109.5
O5 C12 H12A 109.5
O5 C12 H12B 109.5
H12A C12 H12B 109.5
O5 C12 H12C 109.5
H12A C12 H12C 109.5
H12B C12 H12C 109.5
O12 S11 O11 118.67(12)
O12 S11 O13 108.34(11)
O11 S11 O13 108.14(11)
O12 S11 N11 112.47(11)
O11 S11 N11 109.60(11)
O13 S11 N11 97.41(10)
O16 P11 O15 116.31(10)
O16 P11 O14 114.93(10)
O15 P11 O14 103.94(10)
O16 P11 C30 116.23(11)
O15 P11 C30 99.23(10)
O14 P11 C30 104.13(10)
C30 O13 S11 109.00(14)
C31 O14 P11 123.71(17)
C32 O15 P11 119.44(17)
C29 N11 S11 106.04(14)
C29 N11 H11E 127.0
S11 N11 H11E 127.0
C26 C21 C22 121.2(3)
C26 C21 H21A 119.4
C22 C21 H21A 119.4
C23 C22 C21 119.9(3)
C23 C22 H22A 120.1
C21 C22 H22A 120.1
C22 C23 C24 119.7(3)
C22 C23 H23A 120.2
C24 C23 H23A 120.2
C23 C24 C25 120.5(3)
C23 C24 H24A 119.7
C25 C24 H24A 119.7
C26 C25 C24 120.5(2)
C26 C25 H25A 119.8
C24 C25 H25A 119.8
C21 C26 C25 118.3(2)
C21 C26 C27 119.6(2)
C25 C26 C27 122.1(2)
C26 C27 C28 112.1(2)
C26 C27 H27A 109.2
C28 C27 H27A 109.2
C26 C27 H27B 109.2
C28 C27 H27B 109.2
H27A C27 H27B 107.9
C29 C28 C27 112.6(2)
C29 C28 H28A 109.1
C27 C28 H28A 109.1
C29 C28 H28B 109.1
C27 C28 H28B 109.1
H28A C28 H28B 107.8
N11 C29 C28 111.26(19)
N11 C29 C30 105.26(18)
C28 C29 C30 116.03(19)
N11 C29 H29A 108.0
C28 C29 H29A 108.0
C30 C29 H29A 108.0
O13 C30 C29 107.15(19)
O13 C30 P11 104.88(15)
C29 C30 P11 118.91(16)
O13 C30 H30A 108.5
C29 C30 H30A 108.5
P11 C30 H30A 108.5
O14 C31 H31A 109.5
O14 C31 H31B 109.5
H31A C31 H31B 109.5
O14 C31 H31C 109.5
H31A C31 H31C 109.5
H31B C31 H31C 109.5
O15 C32 H32A 109.5
O15 C32 H32B 109.5
H32A C32 H32B 109.5
O15 C32 H32C 109.5
H32A C32 H32C 109.5
H32B C32 H32C 109.5

loop_
_geom_bond_atom_site_label_1
_geom_bond_atom_site_label_2
_geom_bond_distance
P1 O6 1.4664(18)
P1 O4 1.556(2)
P1 O5 1.5635(17)
P1 C10 1.819(2)
S1 O2 1.4211(19)
S1 O1 1.421(2)
S1 O3 1.608(2)
S1 N1 1.617(2)
O3 C10 1.460(3)
O4 C11 1.428(3)
O5 C12 1.462(3)
N1 C9 1.473(3)
N1 H1B 0.8800
C1 C2 1.382(4)
C1 C6 1.386(4)
C1 H1C 0.9500
C2 C3 1.386(4)
C2 H2B 0.9500
C3 C4 1.381(4)
C3 H3A 0.9500
C4 C5 1.372(4)
C4 H4A 0.9500
C5 C6 1.400(4)
C5 H5A 0.9500
C6 C7 1.517(4)
C7 C8 1.535(4)
C7 H7A 0.9900
C7 H7B 0.9900
C8 C9 1.511(3)
C8 H8A 0.9900
C8 H8B 0.9900
C9 C10 1.545(3)
C9 H9A 1.0000
C10 H10A 1.0000
C11 H11A 0.9800
C11 H11B 0.9800
C11 H11C 0.9800
C12 H12A 0.9800
C12 H12B 0.9800
C12 H12C 0.9800
S11 O12 1.4184(19)
S11 O11 1.4243(18)
S11 O13 1.5990(18)
S11 N11 1.623(2)
P11 O16 1.4602(17)
P11 O15 1.5643(19)
P11 O14 1.5701(17)
P11 C30 1.827(2)
O13 C30 1.466(3)
O14 C31 1.445(3)
O15 C32 1.447(3)
N11 C29 1.475(3)
N11 H11E 0.8800
C21 C26 1.385(4)
C21 C22 1.395(4)
C21 H21A 0.9500
C22 C23 1.374(4)
C22 H22A 0.9500
C23 C24 1.376(4)
C23 H23A 0.9500
C24 C25 1.395(4)
C24 H24A 0.9500
C25 C26 1.386(3)
C25 H25A 0.9500
C26 C27 1.514(3)
C27 C28 1.534(3)
C27 H27A 0.9900
C27 H27B 0.9900
C28 C29 1.513(3)
C28 H28A 0.9900
C28 H28B 0.9900
C29 C30 1.580(3)
C29 H29A 1.0000
C30 H30A 1.0000
C31 H31A 0.9800
C31 H31B 0.9800
C31 H31C 0.9800
C32 H32A 0.9800
C32 H32B 0.9800
C32 H32C 0.9800

loop_
_geom_hbond_atom_site_label_D
_geom_hbond_atom_site_label_H
_geom_hbond_atom_site_label_A
_geom_hbond_distance_DH
_geom_hbond_distance_HA
_geom_hbond_distance_DA
_geom_hbond_angle_DHA
N1 H1B O16 0.88 2.10 2.786(3) 133.8
N11 H11E O6 0.88 2.31 2.796(3) 114.9

loop_
_geom_torsion_atom_site_label_1
_geom_torsion_atom_site_label_2
_geom_torsion_atom_site_label_3
_geom_torsion_atom_site_label_4
_geom_torsion
O2 S1 O3 C10 110.83(17)
O1 S1 O3 C10 -120.64(16)
N1 S1 O3 C10 -4.45(17)
O6 P1 O4 C11 0.1(3)
O5 P1 O4 C11 128.7(2)
C10 P1 O4 C11 -125.6(2)
O6 P1 O5 C12 66.8(2)
O4 P1 O5 C12 -60.9(2)
C10 P1 O5 C12 -168.9(2)
O2 S1 N1 C9 -86.75(18)
O1 S1 N1 C9 138.99(17)
O3 S1 N1 C9 24.44(17)
C6 C1 C2 C3 -0.6(4)
C1 C2 C3 C4 -0.2(4)
C2 C3 C4 C5 0.5(4)
C3 C4 C5 C6 0.0(4)
C2 C1 C6 C5 1.1(4)
C2 C1 C6 C7 179.9(2)
C4 C5 C6 C1 -0.8(4)
C4 C5 C6 C7 -179.6(2)
C1 C6 C7 C8 -88.8(3)
C5 C6 C7 C8 90.0(3)
C6 C7 C8 C9 -173.2(2)
S1 N1 C9 C8 -162.44(16)
S1 N1 C9 C10 -35.4(2)
C7 C8 C9 N1 -66.4(3)
C7 C8 C9 C10 172.5(2)
S1 O3 C10 C9 -15.8(2)
S1 O3 C10 P1 107.97(14)
N1 C9 C10 O3 31.6(2)
C8 C9 C10 O3 156.75(19)
N1 C9 C10 P1 -84.7(2)
C8 C9 C10 P1 40.4(3)
O6 P1 C10 O3 -69.26(18)
O4 P1 C10 O3 56.83(18)
O5 P1 C10 O3 165.17(15)
O6 P1 C10 C9 47.0(2)
O4 P1 C10 C9 173.14(17)
O5 P1 C10 C9 -78.52(19)
O12 S11 O13 C30 -147.36(15)
O11 S11 O13 C30 82.82(17)
N11 S11 O13 C30 -30.67(17)
O16 P11 O14 C31 16.4(3)
O15 P11 O14 C31 144.7(2)
C30 P11 O14 C31 -111.8(2)
O16 P11 O15 C32 59.3(2)
O14 P11 O15 C32 -68.1(2)
C30 P11 O15 C32 -175.3(2)
O12 S11 N11 C29 151.96(15)
O11 S11 N11 C29 -73.74(17)
O13 S11 N11 C29 38.56(16)
C26 C21 C22 C23 -0.3(4)
C21 C22 C23 C24 0.1(4)
C22 C23 C24 C25 0.7(4)
C23 C24 C25 C26 -1.3(4)
C22 C21 C26 C25 -0.3(4)
C22 C21 C26 C27 179.1(2)
C24 C25 C26 C21 1.1(4)
C24 C25 C26 C27 -178.3(2)
C21 C26 C27 C28 -69.5(3)
C25 C26 C27 C28 110.0(3)
C26 C27 C28 C29 170.6(2)
S11 N11 C29 C28 -159.28(16)
S11 N11 C29 C30 -32.84(19)
C27 C28 C29 N11 -63.0(3)
C27 C28 C29 C30 176.7(2)
S11 O13 C30 C29 13.0(2)
S11 O13 C30 P11 140.27(12)
N11 C29 C30 O13 12.7(2)
C28 C29 C30 O13 136.2(2)
N11 C29 C30 P11 -105.80(19)
C28 C29 C30 P11 17.7(3)
O16 P11 C30 O13 -74.43(17)
O15 P11 C30 O13 160.07(15)
O14 P11 C30 O13 53.06(17)
O16 P11 C30 C29 45.3(2)
O15 P11 C30 C29 -80.24(19)
O14 P11 C30 C29 172.75(17)
